data_4031890
loop_
_publ_author_name
'Yang, Wei'
'Wang, Jingyi'
'Wei, Zhonglin'
'Zhang, Qian'
'Xu, Xianxiu'

_publ_section_title
;
 Kinetic Control of Rh(III)-Catalyzed Annulation of C-H Bonds with
 Quinones: Chemoselective Synthesis of Hydrophenanthridinones and
 Phenanthridinones.
;
_journal_issue 4
_journal_name_full 'The Journal of organic chemistry'
_journal_page_first 1675
_journal_page_last 1680
_journal_paper_doi 10.1021/acs.joc.5b02903
_journal_volume 81
_journal_year 2016
_chemical_formula_sum 'C16 H16 N O4'
_chemical_formula_weight 286.30
_chemical_name_systematic
;
 ?
;
_space_group_IT_number 2
_symmetry_cell_setting triclinic
_symmetry_space_group_name_Hall '-P 1'
_symmetry_space_group_name_H-M 'P -1'
_atom_sites_solution_hydrogens geom
_atom_sites_solution_primary direct
_atom_sites_solution_secondary difmap
_audit_creation_method SHELXL-97
_cell_angle_alpha 108.059(2)
_cell_angle_beta 102.095(2)
_cell_angle_gamma 102.883(2)
_cell_formula_units_Z 2
_cell_length_a 7.6471(8)
_cell_length_b 10.1457(11)
_cell_length_c 10.4036(11)
_cell_measurement_reflns_used 262
_cell_measurement_temperature 296(2)
_cell_measurement_theta_max 25.00
_cell_measurement_theta_min 2.83
_cell_volume 713.47(13)
_computing_cell_refinement 'Bruker XSCANS'
_computing_data_collection 'Bruker XSCANS'
_computing_data_reduction 'Bruker SHELXTL'
_computing_molecular_graphics 'Bruker SHELXTL'
_computing_publication_material 'Bruker SHELXTL'
_computing_structure_refinement 'Bruker SHELXTL'
_computing_structure_solution 'Bruker SHELXTL'
_diffrn_ambient_temperature 296(2)
_diffrn_measured_fraction_theta_full 0.983
_diffrn_measured_fraction_theta_max 0.983
_diffrn_measurement_device_type 'Bruker P4'
_diffrn_measurement_method '\w scans'
_diffrn_radiation_monochromator graphite
_diffrn_radiation_source 'fine-focus sealed tube'
_diffrn_radiation_type MoK\a
_diffrn_radiation_wavelength 0.71073
_diffrn_reflns_av_R_equivalents 0.0142
_diffrn_reflns_av_sigmaI/netI 0.0310
_diffrn_reflns_limit_h_max 9
_diffrn_reflns_limit_h_min -8
_diffrn_reflns_limit_k_max 12
_diffrn_reflns_limit_k_min -11
_diffrn_reflns_limit_l_max 5
_diffrn_reflns_limit_l_min -12
_diffrn_reflns_number 3560
_diffrn_reflns_theta_full 25.00
_diffrn_reflns_theta_max 25.00
_diffrn_reflns_theta_min 2.16
_exptl_absorpt_coefficient_mu 0.096
_exptl_absorpt_correction_T_max 0.9838
_exptl_absorpt_correction_T_min 0.9810
_exptl_crystal_colour colourless
_exptl_crystal_density_diffrn 1.333
_exptl_crystal_density_method 'not measured'
_exptl_crystal_description block
_exptl_crystal_F_000 302
_exptl_crystal_size_max 0.20
_exptl_crystal_size_mid 0.18
_exptl_crystal_size_min 0.17
_refine_diff_density_max 0.612
_refine_diff_density_min -0.238
_refine_diff_density_rms 0.061
_refine_ls_extinction_method none
_refine_ls_goodness_of_fit_ref 1.057
_refine_ls_hydrogen_treatment mixed
_refine_ls_matrix_type full
_refine_ls_number_parameters 190
_refine_ls_number_reflns 2474
_refine_ls_number_restraints 0
_refine_ls_restrained_S_all 1.057
_refine_ls_R_factor_all 0.0634
_refine_ls_R_factor_gt 0.0501
_refine_ls_shift/su_max 0.000
_refine_ls_shift/su_mean 0.000
_refine_ls_structure_factor_coef Fsqd
_refine_ls_weighting_details 'calc w=1/[\s^2^(Fo^2^)+(0.0953P)^2^+0.1821P] where P=(Fo^2^+2Fc^2^)/3'
_refine_ls_weighting_scheme calc
_refine_ls_wR_factor_gt 0.1390
_refine_ls_wR_factor_ref 0.1607
_reflns_number_gt 1971
_reflns_number_total 2474
_reflns_threshold_expression >2sigma(I)
_cod_data_source_file jo5b02903_si_002.cif
_cod_data_source_block 1
_cod_depositor_comments
;
The following automatic conversions were performed:

'_symmetry_cell_setting' value 'Triclinic' changed to 'triclinic'
according to
/usr/data/users/saulius/crontab/automatic-downloads/current/ACS/lib/dictionaries/cif_core.dic
dictionary named 'cif_core.dic' version 2.4.2 from 2011-04-26.

Automatic conversion script
Id: cif_fix_values 4268 2015-11-12 08:31:59Z antanas 
;
_cod_original_sg_symbol_H-M 'P-1   '
_cod_database_code 4031890

loop_
_symmetry_equiv_pos_as_xyz
'x, y, z'
'-x, -y, -z'

loop_
_atom_site_label
_atom_site_type_symbol
_atom_site_fract_x
_atom_site_fract_y
_atom_site_fract_z
_atom_site_U_iso_or_equiv
_atom_site_adp_type
_atom_site_occupancy
_atom_site_symmetry_multiplicity
_atom_site_calc_flag
_atom_site_refinement_flags
O1 O 0.2525(2) 0.22516(16) 0.56179(17) 0.0350(4) Uani 1 1 d .
O2 O -0.0506(2) 0.04463(15) 0.35855(16) 0.0337(4) Uani 1 1 d .
O3 O -0.2566(2) 0.07332(16) 0.57816(16) 0.0321(4) Uani 1 1 d .
O4 O -0.5850(2) 0.3279(2) 0.2689(2) 0.0484(5) Uani 1 1 d .
N1 N -0.0607(2) 0.17173(18) 0.45803(18) 0.0258(4) Uani 1 1 d .
C1 C 0.0462(4) 0.7335(3) 1.0121(3) 0.0462(7) Uani 1 1 d .
H1A H -0.0828 0.7317 0.9928 0.069 Uiso 1 1 calc R
H1B H 0.1224 0.8231 1.0133 0.069 Uiso 1 1 calc R
H1C H 0.0877 0.7262 1.1027 0.069 Uiso 1 1 calc R
C2 C 0.0642(3) 0.6067(2) 0.8985(2) 0.0360(6) Uani 1 1 d .
C3 C 0.2387(3) 0.5825(2) 0.9003(2) 0.0366(6) Uani 1 1 d .
C4 C 0.2458(3) 0.4640(2) 0.7924(2) 0.0324(5) Uani 1 1 d .
H4A H 0.3605 0.4468 0.7936 0.039 Uiso 1 1 calc R
C5 C 0.0856(3) 0.3707(2) 0.6826(2) 0.0278(5) Uani 1 1 d .
C6 C -0.0885(3) 0.3936(2) 0.6800(2) 0.0271(5) Uani 1 1 d .
C7 C -0.0955(3) 0.5119(2) 0.7887(2) 0.0334(5) Uani 1 1 d .
H7A H -0.2106 0.5282 0.7878 0.040 Uiso 1 1 calc R
C8 C 0.4162(4) 0.6850(3) 1.0167(3) 0.0515(7) Uani 1 1 d .
H8A H 0.5213 0.6523 1.0012 0.077 Uiso 1 1 calc R
H8B H 0.4034 0.6861 1.1068 0.077 Uiso 1 1 calc R
H8C H 0.4366 0.7815 1.0158 0.077 Uiso 1 1 calc R
C9 C 0.1034(3) 0.2493(2) 0.5666(2) 0.0267(5) Uani 1 1 d .
C10 C -0.0260(4) 0.0728(3) 0.2362(3) 0.0459(7) Uani 1 1 d .
H10A H -0.0194 -0.0134 0.1679 0.069 Uiso 1 1 calc R
H10B H 0.0884 0.1508 0.2630 0.069 Uiso 1 1 calc R
H10C H -0.1304 0.0999 0.1954 0.069 Uiso 1 1 calc R
C11 C -0.2633(3) 0.2980(2) 0.5585(2) 0.0269(5) Uani 1 1 d .
H11A H -0.3690 0.2842 0.5976 0.032 Uiso 1 1 calc R
C12 C -0.2452(3) 0.1480(2) 0.4855(2) 0.0264(5) Uani 1 1 d .
C13 C -0.3967(3) 0.0627(2) 0.3461(2) 0.0318(5) Uani 1 1 d .
H13A H -0.4178 -0.0373 0.3063 0.038 Uiso 1 1 calc R
C14 C -0.5021(3) 0.1212(3) 0.2763(3) 0.0354(6) Uani 1 1 d .
H14A H -0.5957 0.0605 0.1921 0.043 Uiso 1 1 calc R
C15 C -0.4759(3) 0.2776(3) 0.3276(3) 0.0341(5) Uani 1 1 d .
C16 C -0.3067(3) 0.3716(2) 0.4530(2) 0.0330(5) Uani 1 1 d .
H16A H -0.3281 0.4624 0.5010 0.040 Uiso 1 1 calc R
H16B H -0.1985 0.3948 0.4200 0.040 Uiso 1 1 calc R

loop_
_atom_site_aniso_label
_atom_site_aniso_U_11
_atom_site_aniso_U_22
_atom_site_aniso_U_33
_atom_site_aniso_U_23
_atom_site_aniso_U_13
_atom_site_aniso_U_12
O1 0.0280(8) 0.0334(8) 0.0484(10) 0.0156(7) 0.0150(7) 0.0148(6)
O2 0.0389(9) 0.0263(8) 0.0378(9) 0.0074(7) 0.0171(7) 0.0154(7)
O3 0.0360(8) 0.0328(8) 0.0410(9) 0.0223(7) 0.0197(7) 0.0163(7)
O4 0.0356(9) 0.0539(11) 0.0592(12) 0.0295(9) 0.0035(8) 0.0183(8)
N1 0.0275(9) 0.0240(9) 0.0285(10) 0.0084(8) 0.0120(8) 0.0116(7)
C1 0.0661(17) 0.0359(13) 0.0359(14) 0.0096(11) 0.0149(13) 0.0202(12)
C2 0.0512(14) 0.0309(12) 0.0316(12) 0.0157(10) 0.0143(11) 0.0165(11)
C3 0.0458(14) 0.0309(12) 0.0308(12) 0.0128(10) 0.0067(11) 0.0103(10)
C4 0.0326(11) 0.0330(12) 0.0349(13) 0.0166(10) 0.0088(10) 0.0121(9)
C5 0.0325(11) 0.0278(11) 0.0303(11) 0.0166(9) 0.0117(9) 0.0130(9)
C6 0.0336(11) 0.0253(11) 0.0315(12) 0.0162(9) 0.0135(10) 0.0149(9)
C7 0.0417(13) 0.0321(12) 0.0368(13) 0.0174(10) 0.0158(11) 0.0210(10)
C8 0.0542(16) 0.0470(15) 0.0373(14) 0.0060(12) 0.0012(13) 0.0111(13)
C9 0.0282(11) 0.0275(11) 0.0320(12) 0.0173(10) 0.0127(9) 0.0106(9)
C10 0.0514(15) 0.0522(16) 0.0353(14) 0.0089(12) 0.0237(12) 0.0187(12)
C11 0.0274(10) 0.0268(11) 0.0339(12) 0.0146(10) 0.0138(9) 0.0131(9)
C12 0.0260(10) 0.0259(11) 0.0329(12) 0.0143(9) 0.0122(9) 0.0108(8)
C13 0.0304(11) 0.0245(11) 0.0395(13) 0.0096(10) 0.0139(10) 0.0067(9)
C14 0.0265(11) 0.0365(13) 0.0367(13) 0.0116(10) 0.0039(10) 0.0057(9)
C15 0.0282(11) 0.0411(13) 0.0408(13) 0.0228(11) 0.0118(10) 0.0137(10)
C16 0.0334(11) 0.0292(12) 0.0400(13) 0.0156(10) 0.0087(10) 0.0147(9)

loop_
_atom_type_symbol
_atom_type_description
_atom_type_scat_dispersion_real
_atom_type_scat_dispersion_imag
_atom_type_scat_source
C C 0.0033 0.0016 'International Tables Vol C Tables 4.2.6.8 and 6.1.1.4'
H H 0.0000 0.0000 'International Tables Vol C Tables 4.2.6.8 and 6.1.1.4'
N N 0.0061 0.0033 'International Tables Vol C Tables 4.2.6.8 and 6.1.1.4'
O O 0.0106 0.0060 'International Tables Vol C Tables 4.2.6.8 and 6.1.1.4'

loop_
_geom_angle_atom_site_label_1
_geom_angle_atom_site_label_2
_geom_angle_atom_site_label_3
_geom_angle
N1 O2 C10 109.04(16)
C9 N1 O2 113.83(15)
C9 N1 C12 121.07(17)
O2 N1 C12 111.62(15)
C2 C1 H1A 109.5
C2 C1 H1B 109.5
H1A C1 H1B 109.5
C2 C1 H1C 109.5
H1A C1 H1C 109.5
H1B C1 H1C 109.5
C7 C2 C3 119.1(2)
C7 C2 C1 119.2(2)
C3 C2 C1 121.7(2)
C4 C3 C2 118.8(2)
C4 C3 C8 120.5(2)
C2 C3 C8 120.7(2)
C3 C4 C5 121.5(2)
C3 C4 H4A 119.2
C5 C4 H4A 119.2
C4 C5 C6 120.0(2)
C4 C5 C9 119.07(19)
C6 C5 C9 120.86(19)
C7 C6 C5 118.3(2)
C7 C6 C11 120.43(18)
C5 C6 C11 121.15(19)
C2 C7 C6 122.1(2)
C2 C7 H7A 119.0
C6 C7 H7A 118.9
C3 C8 H8A 109.5
C3 C8 H8B 109.5
H8A C8 H8B 109.5
C3 C8 H8C 109.5
H8A C8 H8C 109.5
H8B C8 H8C 109.5
O1 C9 N1 121.96(19)
O1 C9 C5 123.85(19)
N1 C9 C5 114.01(17)
O2 C10 H10A 109.5
O2 C10 H10B 109.5
H10A C10 H10B 109.5
O2 C10 H10C 109.5
H10A C10 H10C 109.5
H10B C10 H10C 109.5
C6 C11 C12 111.02(16)
C6 C11 C16 110.95(17)
C12 C11 C16 111.25(17)
C6 C11 H11A 107.8
C12 C11 H11A 107.8
C16 C11 H11A 107.8
O3 C12 N1 111.67(16)
O3 C12 C13 110.15(16)
N1 C12 C13 108.40(17)
O3 C12 C11 107.29(16)
N1 C12 C11 107.30(15)
C13 C12 C11 112.03(17)
C14 C13 C12 124.1(2)
C14 C13 H13A 117.9
C12 C13 H13A 117.9
C13 C14 C15 122.1(2)
C13 C14 H14A 118.9
C15 C14 H14A 118.9
O4 C15 C14 121.1(2)
O4 C15 C16 122.6(2)
C14 C15 C16 116.22(19)
C15 C16 C11 112.65(18)
C15 C16 H16A 109.1
C11 C16 H16A 109.1
C15 C16 H16B 109.1
C11 C16 H16B 109.1
H16A C16 H16B 107.8

loop_
_geom_bond_atom_site_label_1
_geom_bond_atom_site_label_2
_geom_bond_distance
O1 C9 1.226(2)
O2 N1 1.411(2)
O2 C10 1.428(3)
O3 C12 1.404(2)
O4 C15 1.224(3)
N1 C9 1.372(3)
N1 C12 1.480(2)
C1 C2 1.508(3)
C1 H1A 0.9600
C1 H1B 0.9600
C1 H1C 0.9600
C2 C7 1.390(3)
C2 C3 1.407(3)
C3 C4 1.388(3)
C3 C8 1.514(3)
C4 C5 1.388(3)
C4 H4A 0.9300
C5 C6 1.399(3)
C5 C9 1.488(3)
C6 C7 1.391(3)
C6 C11 1.510(3)
C7 H7A 0.9300
C8 H8A 0.9600
C8 H8B 0.9600
C8 H8C 0.9600
C10 H10A 0.9600
C10 H10B 0.9600
C10 H10C 0.9600
C11 C12 1.528(3)
C11 C16 1.529(3)
C11 H11A 0.9800
C12 C13 1.505(3)
C13 C14 1.329(3)
C13 H13A 0.9300
C14 C15 1.460(3)
C14 H14A 0.9300
C15 C16 1.502(3)
C16 H16A 0.9700
C16 H16B 0.9700
